data_1552595
loop_
_publ_author_name
'Zhou, Le'
'He, Qing-Jun'
'Lu, Li-Wei'
'Zhao, Feng'
'Zhang, Yan'
'Huang, Xiao-Xiao'
'Lin, Bin'
'Song, Shao-Jiang'

_publ_section_title
;
 Tripterfordins A-O, Dihydro-\b-agarofuran Sesquiterpenoids from the
 Leaves of <i>Tripterygium wilfordii</i>.
;
_journal_issue 10
_journal_name_full 'Journal of natural products'
_journal_page_first 2696
_journal_page_last 2706
_journal_paper_doi 10.1021/acs.jnatprod.9b00089
_journal_volume 82
_journal_year 2019
_chemical_absolute_configuration ad
_chemical_formula_sum 'C32 H40 O12'
_chemical_formula_weight 616.64
_chemical_name_common HQT52a
_space_group_crystal_system monoclinic
_space_group_IT_number 4
_space_group_name_Hall 'P 2yb'
_space_group_name_H-M_alt 'P 1 21 1'
_atom_sites_solution_hydrogens geom
_cell_angle_alpha 90
_cell_angle_beta 93.76(4)
_cell_angle_gamma 90
_cell_formula_units_Z 2
_cell_length_a 9.618(10)
_cell_length_b 12.165(6)
_cell_length_c 13.421(8)
_cell_measurement_reflns_used 1875
_cell_measurement_temperature 293.(2)
_cell_measurement_theta_max 68.27
_cell_measurement_theta_min 28.62
_cell_volume 1567(2)
_computing_cell_refinement 'Bruker SAINT'
_computing_data_collection 'Bruker APEX3'
_computing_data_reduction 'Bruker SAINT'
_computing_molecular_graphics 'shelXle (C.B. Huebschle, rev 924)'
_computing_publication_material 'Bruker SHELXTL'
_computing_structure_refinement 'SHELXL-2018/3 (Sheldrick, 2018)'
_computing_structure_solution 'SHELXT 2014/5 (Sheldrick, 2014)'
_diffrn_ambient_temperature 293.(2)
_diffrn_measured_fraction_theta_full 0.986
_diffrn_measured_fraction_theta_max 0.986
_diffrn_measurement_device_type 'Bruker D8 VENTRUE PHOTON II'
_diffrn_measurement_method '\f and \w scans'
_diffrn_radiation_monochromator multi-layer
_diffrn_radiation_type 'Cu K\a'
_diffrn_radiation_wavelength 1.54184
_diffrn_reflns_av_R_equivalents 0.0280
_diffrn_reflns_av_unetI/netI 0.0341
_diffrn_reflns_limit_h_max 11
_diffrn_reflns_limit_h_min -10
_diffrn_reflns_limit_k_max 13
_diffrn_reflns_limit_k_min -14
_diffrn_reflns_limit_l_max 16
_diffrn_reflns_limit_l_min -15
_diffrn_reflns_number 10315
_diffrn_reflns_theta_full 68.20
_diffrn_reflns_theta_max 68.20
_diffrn_reflns_theta_min 3.30
_diffrn_source 'Incoatec Ius 3.0'
_diffrn_source_type Microfocus
_exptl_absorpt_coefficient_mu 0.836
_exptl_absorpt_correction_T_max 0.75
_exptl_absorpt_correction_T_min 0.62
_exptl_absorpt_correction_type multi-scan
_exptl_absorpt_process_details
;
SADABS-2016/2 - Bruker AXS area detector scaling and absorption correction
;
_exptl_crystal_colour colourless
_exptl_crystal_density_diffrn 1.307
_exptl_crystal_density_method 'not measured'
_exptl_crystal_description block
_exptl_crystal_F_000 656
_exptl_crystal_size_max 0.200
_exptl_crystal_size_mid 0.200
_exptl_crystal_size_min 0.150
_refine_diff_density_max 0.188
_refine_diff_density_min -0.154
_refine_ls_abs_structure_details
;

Flack x determined using 2284 quotients [(I+)-(I-)]/[(I+)+(I-)]
(Parsons, Flack and Wagner, Acta Cryst. B69 (2013) 249-259).
;
_refine_ls_abs_structure_Flack 0.08(5)
_refine_ls_extinction_coef 0.0200(9)
_refine_ls_extinction_method 'SHELXL-2018/3 (Sheldrick 2018)'
_refine_ls_goodness_of_fit_ref 1.039
_refine_ls_hydrogen_treatment constr
_refine_ls_matrix_type full
_refine_ls_number_parameters 406
_refine_ls_number_reflns 5360
_refine_ls_number_restraints 1
_refine_ls_restrained_S_all 1.039
_refine_ls_R_factor_all 0.0295
_refine_ls_R_factor_gt 0.0289
_refine_ls_shift/su_max 0.010
_refine_ls_shift/su_mean 0.000
_refine_ls_structure_factor_coef Fsqd
_refine_ls_weighting_details 'w=1/[\s^2^(Fo^2^)+(0.0405P)^2^+0.2440P] where P=(Fo^2^+2Fc^2^)/3'
_refine_ls_weighting_scheme calc
_refine_ls_wR_factor_gt 0.0749
_refine_ls_wR_factor_ref 0.0761
_reflns_number_gt 5272
_reflns_number_total 5360
_reflns_threshold_expression 'I > 2\s(I)'
_cod_data_source_file 4.cif
_cod_data_source_block HQJ52a
_cod_depositor_comments
;
The following automatic conversions were performed:

data item '_exptl_absorpt_correction_type' value 'Multi-Scan' was
changed to 'multi-scan' in accordance with the
/home/data/users/saulius/crontab/automatic-downloads/current/ACS/lib/dictionaries/cif_core.dic
dictionary named 'cif_core.dic' version 2.4.2 last updated on
2011-04-26.

Automatic conversion script
Id: cif_fix_values 6909 2019-04-08 15:41:33Z antanas 
;
_cod_original_cell_volume 1567.(2)
_cod_database_code 1552595

loop_
_space_group_symop_operation_xyz
'x, y, z'
'-x, y+1/2, -z'

loop_
_atom_site_type_symbol
_atom_site_label
_atom_site_fract_x
_atom_site_fract_y
_atom_site_fract_z
_atom_site_U_iso_or_equiv
_atom_site_adp_type
_atom_site_calc_flag
_atom_site_refinement_flags_adp
_atom_site_refinement_flags_posn
_atom_site_occupancy
O O1 0.60640(14) 0.45132(12) 0.20991(11) 0.0248(3) Uani d . . 1
O O2 0.65835(15) 0.26382(13) 0.55674(11) 0.0295(3) Uani d . . 1
O O3 0.52611(18) 0.61695(14) 0.25879(14) 0.0394(4) Uani d . . 1
O O4 0.68024(14) 0.13075(12) 0.26766(10) 0.0235(3) Uani d . . 1
O O5 0.87242(17) 0.18169(16) 0.19104(13) 0.0410(4) Uani d . . 1
O O6 0.31761(14) 0.31571(12) 0.38540(10) 0.0240(3) Uani d . . 1
O O7 0.7930(3) 0.1163(3) 0.5820(2) 0.1048(13) Uani d . . 1
O O8 0.75167(13) 0.31578(12) 0.36339(10) 0.0225(3) Uani d . . 1
O O9 0.76690(18) 0.48464(15) 0.43022(14) 0.0423(4) Uani d . . 1
O O10 0.27215(15) 0.06831(13) 0.37622(11) 0.0298(3) Uani d . . 1
H H10A 0.268093 0.03729 0.430199 0.045 Uiso calc U R 1
O O11 0.43185(16) 0.34482(15) 0.06641(11) 0.0336(4) Uani d . . 1
O O12 0.4607(3) 0.5081(2) -0.00900(18) 0.0680(7) Uani d . . 1
C C1 1.0688(3) 0.8875(3) 0.0244(2) 0.0466(7) Uani d . . 1
H H1 1.135191 0.926817 -0.008308 0.056 Uiso calc U R 1
C C2 1.0751(3) 0.7731(3) 0.02660(18) 0.0428(6) Uani d . . 1
H H3 1.145112 0.736094 -0.004309 0.051 Uiso calc U R 1
C C3 0.9758(3) 0.7149(2) 0.07545(17) 0.0349(5) Uani d . . 1
H H4 0.979572 0.638577 0.077532 0.042 Uiso calc U R 1
C C4 0.8702(2) 0.77020(19) 0.12145(15) 0.0288(5) Uani d . . 1
C C5 0.7608(2) 0.71266(19) 0.17183(16) 0.0277(5) Uani d . . 1
H H5 0.702756 0.756301 0.207978 0.033 Uiso calc U R 1
C C6 0.7350(2) 0.60516(19) 0.17186(16) 0.0295(5) Uani d . . 1
H H37 0.794738 0.55703 0.14196 0.035 Uiso calc U R 1
C C7 0.6121(2) 0.56206(18) 0.21903(15) 0.0266(4) Uani d . . 1
C C8 0.4796(2) 0.39898(17) 0.23961(15) 0.0234(4) Uani d . . 1
H H36 0.442402 0.444594 0.291857 0.028 Uiso calc U R 1
C C9 0.5159(2) 0.28534(16) 0.28618(14) 0.0201(4) Uani d . . 1
C C10 0.60592(19) 0.30644(17) 0.38505(14) 0.0208(4) Uani d . . 1
H H17 0.576809 0.376641 0.412829 0.025 Uiso calc U R 1
C C11 0.5953(2) 0.21802(18) 0.46528(14) 0.0228(4) Uani d . . 1
H H11 0.649293 0.153656 0.44684 0.027 Uiso calc U R 1
C C12 0.7545(3) 0.2045(3) 0.60851(19) 0.0504(7) Uani d . . 1
C C13 0.8039(4) 0.2623(4) 0.7023(2) 0.0753(11) Uani d . . 1
H H2 0.749785 0.238578 0.755967 0.113 Uiso calc U R 1
H H13 0.793349 0.340182 0.693272 0.113 Uiso calc U R 1
H H12 0.90027 0.245222 0.718023 0.113 Uiso calc U R 1
C C14 0.5971(2) 0.21443(17) 0.21345(14) 0.0233(4) Uani d . . 1
H H10 0.531788 0.179211 0.165394 0.028 Uiso calc U R 1
H H6 0.657718 0.261336 0.177112 0.028 Uiso calc U R 1
C C15 0.8189(2) 0.12988(19) 0.25453(16) 0.0276(4) Uani d . . 1
C C16 0.8959(2) 0.0575(2) 0.32935(19) 0.0367(5) Uani d . . 1
H H9 0.990403 0.048906 0.311616 0.055 Uiso calc U R 1
H H8 0.851573 -0.013127 0.330106 0.055 Uiso calc U R 1
H H7 0.895301 0.090348 0.394365 0.055 Uiso calc U R 1
C C17 0.3719(2) 0.23735(16) 0.31560(14) 0.0210(4) Uani d . . 1
C C18 0.3403(2) 0.27850(18) 0.48853(15) 0.0251(4) Uani d . . 1
C C19 0.4440(2) 0.18232(17) 0.47822(15) 0.0230(4) Uani d . . 1
H H19 0.438644 0.129103 0.532656 0.028 Uiso calc U R 1
C C20 0.8178(2) 0.41031(19) 0.38588(15) 0.0264(4) Uani d . . 1
C C21 0.9590(2) 0.4123(2) 0.3452(2) 0.0383(6) Uani d . . 1
H H16 1.006115 0.479063 0.365351 0.057 Uiso calc U R 1
H H15 0.949292 0.408804 0.273589 0.057 Uiso calc U R 1
H H14 1.012217 0.350396 0.370442 0.057 Uiso calc U R 1
C C22 0.3963(2) 0.13137(17) 0.37673(14) 0.0224(4) Uani d . . 1
H H18 0.471662 0.088062 0.350505 0.027 Uiso calc U R 1
C C23 0.3900(2) 0.3762(2) 0.55268(17) 0.0325(5) Uani d . . 1
H H20 0.478537 0.400916 0.532162 0.049 Uiso calc U R 1
H H22 0.399469 0.35431 0.621514 0.049 Uiso calc U R 1
H H21 0.32341 0.434807 0.544714 0.049 Uiso calc U R 1
C C24 0.2001(2) 0.2414(2) 0.52656(17) 0.0317(5) Uani d . . 1
H H23 0.139405 0.303789 0.530058 0.047 Uiso calc U R 1
H H24 0.215588 0.209542 0.591761 0.047 Uiso calc U R 1
H H25 0.157877 0.187917 0.481546 0.047 Uiso calc U R 1
C C25 0.2592(2) 0.22922(19) 0.22871(16) 0.0267(5) Uani d . . 1
H H32 0.171838 0.214804 0.260086 0.032 Uiso calc U R 1
C C26 0.2392(2) 0.3419(2) 0.17736(17) 0.0307(5) Uani d . . 1
H H26 0.18014 0.332093 0.116615 0.037 Uiso calc U R 1
H H31 0.190249 0.3898 0.220988 0.037 Uiso calc U R 1
C C27 0.3727(2) 0.3992(2) 0.15084(16) 0.0289(5) Uani d . . 1
H H30 0.350826 0.475508 0.13243 0.035 Uiso calc U R 1
C C28 0.4752(3) 0.4104(3) -0.00666(19) 0.0445(7) Uani d . . 1
C C29 0.5453(3) 0.3442(4) -0.0827(2) 0.0639(10) Uani d . . 1
H H29 0.512579 0.367609 -0.148469 0.096 Uiso calc U R 1
H H27 0.523941 0.267818 -0.074476 0.096 Uiso calc U R 1
H H28 0.644227 0.354805 -0.074116 0.096 Uiso calc U R 1
C C30 0.2733(2) 0.1359(2) 0.15347(18) 0.0370(5) Uani d . . 1
H H34 0.185084 0.123697 0.117475 0.056 Uiso calc U R 1
H H35 0.302169 0.070028 0.188301 0.056 Uiso calc U R 1
H H33 0.341464 0.15561 0.107465 0.056 Uiso calc U R 1
C C31 0.8662(3) 0.8847(2) 0.11746(19) 0.0370(5) Uani d . . 1
H H39 0.795692 0.922372 0.147218 0.044 Uiso calc U R 1
C C32 0.9660(3) 0.9429(2) 0.0697(2) 0.0465(7) Uani d . . 1
H H38 0.963357 1.019307 0.06842 0.056 Uiso calc U R 1

loop_
_atom_site_aniso_label
_atom_site_aniso_U_11
_atom_site_aniso_U_22
_atom_site_aniso_U_33
_atom_site_aniso_U_12
_atom_site_aniso_U_13
_atom_site_aniso_U_23
O1 0.0249(7) 0.0193(7) 0.0305(8) -0.0021(5) 0.0054(6) 0.0024(5)
O2 0.0281(7) 0.0364(9) 0.0233(7) 0.0005(6) -0.0043(6) -0.0020(6)
O3 0.0420(9) 0.0251(9) 0.0531(10) 0.0026(7) 0.0196(8) 0.0006(7)
O4 0.0226(7) 0.0197(7) 0.0284(7) 0.0007(6) 0.0027(5) -0.0007(6)
O5 0.0316(9) 0.0491(11) 0.0440(10) 0.0052(7) 0.0145(7) 0.0098(8)
O6 0.0240(7) 0.0223(8) 0.0261(7) 0.0037(6) 0.0051(5) 0.0037(6)
O7 0.126(2) 0.107(2) 0.0722(16) 0.081(2) -0.0597(16) -0.0304(16)
O8 0.0175(6) 0.0228(7) 0.0273(7) -0.0011(5) 0.0020(5) -0.0031(6)
O9 0.0393(9) 0.0332(10) 0.0556(11) -0.0106(7) 0.0127(8) -0.0210(8)
O10 0.0285(8) 0.0269(8) 0.0338(8) -0.0088(6) 0.0005(6) 0.0057(6)
O11 0.0298(8) 0.0445(10) 0.0263(8) -0.0032(7) 0.0001(6) 0.0043(7)
O12 0.0866(17) 0.0643(17) 0.0557(13) -0.0068(13) 0.0255(12) 0.0256(11)
C1 0.0462(14) 0.0552(19) 0.0377(13) -0.0254(13) -0.0025(11) 0.0115(12)
C2 0.0364(13) 0.0629(18) 0.0294(11) -0.0136(12) 0.0043(10) -0.0071(11)
C3 0.0387(12) 0.0363(14) 0.0297(11) -0.0119(10) 0.0016(9) -0.0059(9)
C4 0.0316(11) 0.0303(12) 0.0236(10) -0.0104(9) -0.0046(8) 0.0006(8)
C5 0.0305(11) 0.0248(12) 0.0277(10) -0.0040(9) 0.0014(8) -0.0005(8)
C6 0.0317(11) 0.0262(12) 0.0313(11) -0.0032(9) 0.0070(9) 0.0003(8)
C7 0.0309(11) 0.0217(11) 0.0274(10) -0.0017(8) 0.0033(8) 0.0044(8)
C8 0.0224(9) 0.0204(10) 0.0277(10) -0.0016(8) 0.0045(8) 0.0055(8)
C9 0.0198(9) 0.0191(10) 0.0212(9) -0.0008(7) 0.0004(7) 0.0009(7)
C10 0.0170(9) 0.0212(10) 0.0243(9) -0.0008(7) 0.0031(7) -0.0015(8)
C11 0.0221(9) 0.0257(11) 0.0202(9) 0.0001(8) -0.0016(7) -0.0004(8)
C12 0.0458(15) 0.071(2) 0.0324(13) 0.0184(14) -0.0135(11) -0.0047(13)
C13 0.069(2) 0.111(3) 0.0412(16) 0.016(2) -0.0275(15) -0.0145(18)
C14 0.0233(10) 0.0229(11) 0.0234(10) 0.0005(8) -0.0012(7) -0.0016(8)
C15 0.0235(10) 0.0280(11) 0.0319(11) 0.0024(8) 0.0066(8) -0.0034(9)
C16 0.0272(11) 0.0401(14) 0.0429(13) 0.0082(10) 0.0036(10) 0.0052(11)
C17 0.0202(9) 0.0192(10) 0.0238(10) -0.0016(7) 0.0017(7) 0.0009(7)
C18 0.0260(10) 0.0250(11) 0.0248(10) 0.0012(8) 0.0045(8) 0.0037(8)
C19 0.0233(10) 0.0229(11) 0.0229(9) -0.0011(8) 0.0014(7) 0.0036(8)
C20 0.0237(10) 0.0270(11) 0.0283(10) -0.0035(8) -0.0008(8) -0.0044(8)
C21 0.0239(11) 0.0387(14) 0.0525(15) -0.0072(10) 0.0051(10) -0.0061(11)
C22 0.0206(9) 0.0195(10) 0.0270(10) -0.0019(8) 0.0004(7) 0.0018(8)
C23 0.0334(11) 0.0323(13) 0.0325(11) 0.0004(9) 0.0082(9) -0.0073(9)
C24 0.0286(11) 0.0336(13) 0.0337(12) 0.0025(9) 0.0091(9) 0.0061(9)
C25 0.0187(9) 0.0308(12) 0.0301(11) -0.0024(8) -0.0019(8) 0.0060(9)
C26 0.0215(10) 0.0393(14) 0.0307(11) 0.0013(9) -0.0027(8) 0.0105(9)
C27 0.0244(10) 0.0318(12) 0.0303(11) 0.0028(9) 0.0015(8) 0.0102(9)
C28 0.0327(12) 0.070(2) 0.0310(12) -0.0130(13) -0.0006(10) 0.0092(12)
C29 0.0463(16) 0.108(3) 0.0382(15) -0.0254(17) 0.0107(12) -0.0134(16)
C30 0.0327(12) 0.0422(15) 0.0348(12) -0.0092(10) -0.0080(9) -0.0033(10)
C31 0.0372(12) 0.0327(14) 0.0404(13) -0.0109(10) -0.0024(10) 0.0017(10)
C32 0.0475(15) 0.0392(15) 0.0519(16) -0.0175(12) -0.0031(12) 0.0081(12)

loop_
_atom_type_symbol
_atom_type_description
_atom_type_scat_dispersion_real
_atom_type_scat_dispersion_imag
_atom_type_scat_source
C C 0.0181 0.0091 'International Tables Vol C Tables 4.2.6.8 and 6.1.1.4'
H H 0.0000 0.0000 'International Tables Vol C Tables 4.2.6.8 and 6.1.1.4'
O O 0.0492 0.0322 'International Tables Vol C Tables 4.2.6.8 and 6.1.1.4'

loop_
_geom_angle_atom_site_label_1
_geom_angle_atom_site_label_2
_geom_angle_atom_site_label_3
_geom_angle
C7 O1 C8 116.14(16)
C12 O2 C11 118.20(19)
C15 O4 C14 116.87(16)
C17 O6 C18 111.68(15)
C20 O8 C10 118.16(16)
C22 O10 H10A 109.5
C28 O11 C27 116.8(2)
C32 C1 C2 120.8(2)
C32 C1 H1 119.6
C2 C1 H1 119.6
C3 C2 C1 119.3(3)
C3 C2 H3 120.3
C1 C2 H3 120.3
C2 C3 C4 120.5(2)
C2 C3 H4 119.8
C4 C3 H4 119.8
C31 C4 C3 118.9(2)
C31 C4 C5 118.4(2)
C3 C4 C5 122.6(2)
C6 C5 C4 127.5(2)
C6 C5 H5 116.2
C4 C5 H5 116.2
C5 C6 C7 120.3(2)
C5 C6 H37 119.8
C7 C6 H37 119.8
O3 C7 O1 124.2(2)
O3 C7 C6 125.6(2)
O1 C7 C6 110.14(18)
O1 C8 C27 108.67(17)
O1 C8 C9 109.30(15)
C27 C8 C9 116.16(18)
O1 C8 H36 107.5
C27 C8 H36 107.5
C9 C8 H36 107.5
C8 C9 C14 110.62(16)
C8 C9 C10 107.16(16)
C14 C9 C10 110.68(16)
C8 C9 C17 104.65(15)
C14 C9 C17 116.00(16)
C10 C9 C17 107.22(15)
O8 C10 C11 107.75(15)
O8 C10 C9 109.38(15)
C11 C10 C9 115.14(16)
O8 C10 H17 108.1
C11 C10 H17 108.1
C9 C10 H17 108.1
O2 C11 C10 106.46(16)
O2 C11 C19 111.09(16)
C10 C11 C19 112.62(16)
O2 C11 H11 108.9
C10 C11 H11 108.9
C19 C11 H11 108.9
O7 C12 O2 123.3(2)
O7 C12 C13 125.8(3)
O2 C12 C13 110.9(3)
C12 C13 H2 109.5
C12 C13 H13 109.5
H2 C13 H13 109.5
C12 C13 H12 109.5
H2 C13 H12 109.5
H13 C13 H12 109.5
O4 C14 C9 110.87(16)
O4 C14 H10 109.5
C9 C14 H10 109.5
O4 C14 H6 109.5
C9 C14 H6 109.5
H10 C14 H6 108.1
O5 C15 O4 123.9(2)
O5 C15 C16 124.6(2)
O4 C15 C16 111.43(19)
C15 C16 H9 109.5
C15 C16 H8 109.5
H9 C16 H8 109.5
C15 C16 H7 109.5
H9 C16 H7 109.5
H8 C16 H7 109.5
O6 C17 C22 104.72(15)
O6 C17 C25 105.34(16)
C22 C17 C25 115.13(16)
O6 C17 C9 106.04(15)
C22 C17 C9 109.75(15)
C25 C17 C9 114.82(17)
O6 C18 C23 108.39(18)
O6 C18 C24 108.99(16)
C23 C18 C24 106.86(18)
O6 C18 C19 101.92(15)
C23 C18 C19 117.30(18)
C24 C18 C19 113.03(18)
C22 C19 C11 104.06(16)
C22 C19 C18 103.12(16)
C11 C19 C18 114.58(18)
C22 C19 H19 111.5
C11 C19 H19 111.5
C18 C19 H19 111.5
O9 C20 O8 123.6(2)
O9 C20 C21 125.2(2)
O8 C20 C21 111.15(19)
C20 C21 H16 109.5
C20 C21 H15 109.5
H16 C21 H15 109.5
C20 C21 H14 109.5
H16 C21 H14 109.5
H15 C21 H14 109.5
O10 C22 C17 110.59(16)
O10 C22 C19 115.08(16)
C17 C22 C19 99.25(16)
O10 C22 H18 110.5
C17 C22 H18 110.5
C19 C22 H18 110.5
C18 C23 H20 109.5
C18 C23 H22 109.5
H20 C23 H22 109.5
C18 C23 H21 109.5
H20 C23 H21 109.5
H22 C23 H21 109.5
C18 C24 H23 109.5
C18 C24 H24 109.5
H23 C24 H24 109.5
C18 C24 H25 109.5
H23 C24 H25 109.5
H24 C24 H25 109.5
C30 C25 C26 112.22(19)
C30 C25 C17 117.26(18)
C26 C25 C17 110.00(17)
C30 C25 H32 105.4
C26 C25 H32 105.4
C17 C25 H32 105.4
C27 C26 C25 115.43(18)
C27 C26 H26 108.4
C25 C26 H26 108.4
C27 C26 H31 108.4
C25 C26 H31 108.4
H26 C26 H31 107.5
O11 C27 C8 109.25(17)
O11 C27 C26 110.56(19)
C8 C27 C26 110.64(18)
O11 C27 H30 108.8
C8 C27 H30 108.8
C26 C27 H30 108.8
O12 C28 O11 124.3(3)
O12 C28 C29 125.0(3)
O11 C28 C29 110.6(3)
C28 C29 H29 109.5
C28 C29 H27 109.5
H29 C29 H27 109.5
C28 C29 H28 109.5
H29 C29 H28 109.5
H27 C29 H28 109.5
C25 C30 H34 109.5
C25 C30 H35 109.5
H34 C30 H35 109.5
C25 C30 H33 109.5
H34 C30 H33 109.5
H35 C30 H33 109.5
C32 C31 C4 120.7(3)
C32 C31 H39 119.6
C4 C31 H39 119.6
C1 C32 C31 119.8(3)
C1 C32 H38 120.1
C31 C32 H38 120.1

loop_
_geom_bond_atom_site_label_1
_geom_bond_atom_site_label_2
_geom_bond_distance
O1 C7 1.353(3)
O1 C8 1.455(3)
O2 C12 1.332(3)
O2 C11 1.445(2)
O3 C7 1.213(3)
O4 C15 1.357(3)
O4 C14 1.459(2)
O5 C15 1.202(3)
O6 C17 1.457(2)
O6 C18 1.459(3)
O7 C12 1.197(4)
O8 C20 1.339(3)
O8 C10 1.455(3)
O9 C20 1.204(3)
O10 C22 1.419(3)
O10 H10A 0.82
O11 C28 1.351(3)
O11 C27 1.459(3)
O12 C28 1.197(4)
C1 C32 1.372(5)
C1 C2 1.393(5)
C1 H1 0.93
C2 C3 1.388(4)
C2 H3 0.93
C3 C4 1.395(4)
C3 H4 0.93
C4 C31 1.395(4)
C4 C5 1.465(3)
C5 C6 1.331(3)
C5 H5 0.93
C6 C7 1.473(3)
C6 H37 0.93
C8 C27 1.521(3)
C8 C9 1.548(3)
C8 H36 0.98
C9 C14 1.551(3)
C9 C10 1.557(3)
C9 C17 1.577(3)
C10 C11 1.530(3)
C10 H17 0.98
C11 C19 1.540(3)
C11 H11 0.98
C12 C13 1.492(4)
C13 H2 0.96
C13 H13 0.96
C13 H12 0.96
C14 H10 0.97
C14 H6 0.97
C15 C16 1.495(3)
C16 H9 0.96
C16 H8 0.96
C16 H7 0.96
C17 C22 1.538(3)
C17 C25 1.542(3)
C18 C23 1.526(3)
C18 C24 1.540(3)
C18 C19 1.550(3)
C19 C22 1.539(3)
C19 H19 0.98
C20 C21 1.497(3)
C21 H16 0.96
C21 H15 0.96
C21 H14 0.96
C22 H18 0.98
C23 H20 0.96
C23 H22 0.96
C23 H21 0.96
C24 H23 0.96
C24 H24 0.96
C24 H25 0.96
C25 C30 1.531(3)
C25 C26 1.540(3)
C25 H32 0.98
C26 C27 1.524(3)
C26 H26 0.97
C26 H31 0.97
C27 H30 0.98
C28 C29 1.495(5)
C29 H29 0.96
C29 H27 0.96
C29 H28 0.96
C30 H34 0.96
C30 H35 0.96
C30 H33 0.96
C31 C32 1.383(4)
C31 H39 0.93
C32 H38 0.93

loop_
_geom_hbond_atom_site_label_D
_geom_hbond_atom_site_label_H
_geom_hbond_atom_site_label_A
_geom_hbond_site_symmetry_A
_geom_hbond_distance_DH
_geom_hbond_distance_HA
_geom_hbond_distance_DA
_geom_hbond_angle_DHA
O10 H10A O9 2_646 0.82 2.03 2.838(3) 169.0
C11 H11 O4 . 0.98 2.46 3.019(3) 116.0
C21 H16 O7 2_756 0.96 2.62 3.535(4) 160.5
C22 H18 O4 . 0.98 2.41 3.182(4) 135.0
C23 H20 O2 . 0.96 2.41 2.918(4) 112.7
C24 H25 O10 . 0.96 2.35 3.028(3) 127.1

loop_
_geom_torsion_atom_site_label_1
_geom_torsion_atom_site_label_2
_geom_torsion_atom_site_label_3
_geom_torsion_atom_site_label_4
_geom_torsion
C32 C1 C2 C3 0.0(4)
C1 C2 C3 C4 0.3(4)
C2 C3 C4 C31 0.0(3)
C2 C3 C4 C5 178.4(2)
C31 C4 C5 C6 169.9(2)
C3 C4 C5 C6 -8.5(4)
C4 C5 C6 C7 -174.29(19)
C8 O1 C7 O3 7.6(3)
C8 O1 C7 C6 -171.05(16)
C5 C6 C7 O3 1.2(4)
C5 C6 C7 O1 179.8(2)
C7 O1 C8 C27 86.6(2)
C7 O1 C8 C9 -145.73(17)
O1 C8 C9 C14 -54.6(2)
C27 C8 C9 C14 68.7(2)
O1 C8 C9 C10 66.09(19)
C27 C8 C9 C10 -170.55(16)
O1 C8 C9 C17 179.73(15)
C27 C8 C9 C17 -56.9(2)
C20 O8 C10 C11 -114.91(18)
C20 O8 C10 C9 119.25(18)
C8 C9 C10 O8 -86.60(18)
C14 C9 C10 O8 34.1(2)
C17 C9 C10 O8 161.50(15)
C8 C9 C10 C11 151.92(17)
C14 C9 C10 C11 -87.4(2)
C17 C9 C10 C11 40.0(2)
C12 O2 C11 C10 -129.6(2)
C12 O2 C11 C19 107.5(2)
O8 C10 C11 O2 70.64(19)
C9 C10 C11 O2 -167.01(15)
O8 C10 C11 C19 -167.38(16)
C9 C10 C11 C19 -45.0(2)
C11 O2 C12 O7 1.5(5)
C11 O2 C12 C13 -177.8(3)
C15 O4 C14 C9 -123.88(18)
C8 C9 C14 O4 156.34(15)
C10 C9 C14 O4 37.7(2)
C17 C9 C14 O4 -84.7(2)
C14 O4 C15 O5 -11.5(3)
C14 O4 C15 C16 167.92(18)
C18 O6 C17 C22 15.0(2)
C18 O6 C17 C25 136.83(16)
C18 O6 C17 C9 -101.05(17)
C8 C9 C17 O6 -59.25(18)
C14 C9 C17 O6 178.58(15)
C10 C9 C17 O6 54.36(19)
C8 C9 C17 C22 -171.84(16)
C14 C9 C17 C22 66.0(2)
C10 C9 C17 C22 -58.23(19)
C8 C9 C17 C25 56.6(2)
C14 C9 C17 C25 -65.6(2)
C10 C9 C17 C25 170.22(17)
C17 O6 C18 C23 136.86(17)
C17 O6 C18 C24 -107.19(19)
C17 O6 C18 C19 12.52(19)
O2 C11 C19 C22 -177.46(16)
C10 C11 C19 C22 63.2(2)
O2 C11 C19 C18 70.7(2)
C10 C11 C19 C18 -48.6(2)
O6 C18 C19 C22 -35.17(18)
C23 C18 C19 C22 -153.31(18)
C24 C18 C19 C22 81.7(2)
O6 C18 C19 C11 77.22(19)
C23 C18 C19 C11 -40.9(2)
C24 C18 C19 C11 -165.96(17)
C10 O8 C20 O9 6.2(3)
C10 O8 C20 C21 -171.48(18)
O6 C17 C22 O10 85.61(19)
C25 C17 C22 O10 -29.6(2)
C9 C17 C22 O10 -160.95(15)
O6 C17 C22 C19 -35.73(18)
C25 C17 C22 C19 -150.90(17)
C9 C17 C22 C19 77.72(18)
C11 C19 C22 O10 165.47(16)
C18 C19 C22 O10 -74.6(2)
C11 C19 C22 C17 -76.52(18)
C18 C19 C22 C17 43.39(18)
O6 C17 C25 C30 -168.10(17)
C22 C17 C25 C30 -53.3(3)
C9 C17 C25 C30 75.6(2)
O6 C17 C25 C26 62.1(2)
C22 C17 C25 C26 176.90(17)
C9 C17 C25 C26 -54.2(2)
C30 C25 C26 C27 -83.8(2)
C17 C25 C26 C27 48.6(3)
C28 O11 C27 C8 -103.4(2)
C28 O11 C27 C26 134.57(19)
O1 C8 C27 O11 56.3(2)
C9 C8 C27 O11 -67.4(2)
O1 C8 C27 C26 178.24(17)
C9 C8 C27 C26 54.6(2)
C25 C26 C27 O11 72.8(2)
C25 C26 C27 C8 -48.4(3)
C27 O11 C28 O12 -4.6(4)
C27 O11 C28 C29 174.60(19)
C3 C4 C31 C32 -0.7(4)
C5 C4 C31 C32 -179.2(2)
C2 C1 C32 C31 -0.7(4)
C4 C31 C32 C1 1.1(4)
